data_4037957
loop_
_publ_author_name
'Sunnapu, Ranganayakulu'
'Banoth, Saikumar Naik'
'R S, Reyno'
'Thomas, Aleena'
'Venugopal, Navyasree'
'Rajendar, Goreti'

_publ_section_title
;
 Stereoselective Total Synthesis of (-)-(2S,4R)-3'-Methoxyl Citreochlorol:
 Preparation and Use of New Proline Based Auxiliary for Asymmetric Acetate
 Aldol Reaction.
;
_journal_name_full 'The Journal of organic chemistry'
_journal_paper_doi 10.1021/acs.joc.9b03227
_journal_year 2020
_chemical_absolute_configuration rm
_chemical_formula_moiety 'C13 H20 Cl2 O5'
_chemical_formula_sum 'C13 H20 Cl2 O5'
_chemical_formula_weight 327.19
_space_group_crystal_system monoclinic
_space_group_IT_number 4
_space_group_name_Hall 'P 2yb'
_space_group_name_H-M_alt 'P 1 21 1'
_atom_sites_solution_hydrogens geom
_audit_creation_method SHELXL-2018/3
_cell_angle_alpha 90
_cell_angle_beta 100.179(8)
_cell_angle_gamma 90
_cell_formula_units_Z 4
_cell_length_a 9.682(2)
_cell_length_b 6.4255(14)
_cell_length_c 26.074(6)
_cell_measurement_reflns_used 2943
_cell_measurement_temperature 296(2)
_cell_measurement_theta_max 19.35
_cell_measurement_theta_min 2.41
_cell_volume 1596.6(6)
_computing_cell_refinement 'APEX3/SAINT (Bruker, 2016)'
_computing_data_collection 'APEX3 (Bruker, 2016)'
_computing_data_reduction 'SAINT/XPREP (Bruker, 2016)'
_computing_molecular_graphics 'ORTEP3- 2014.1(Farrugia, 1997) '
_computing_publication_material 'SHELXL-2018/3 (Sheldrick, 2018)'
_computing_structure_refinement 'SHELXL-2018/3 (Sheldrick, 2018)'
_computing_structure_solution 'SHELXT 2018/2 (Sheldrick, 2018)'
_diffrn_ambient_temperature 296(2)
_diffrn_detector_area_resol_mean 0
_diffrn_measured_fraction_theta_full 0.999
_diffrn_measured_fraction_theta_max 0.999
_diffrn_measurement_device_type 'Bruker KAPPA APEX-II CCD'
_diffrn_measurement_method '\f and \w scans'
_diffrn_radiation_type MoK\a
_diffrn_radiation_wavelength 0.71073
_diffrn_reflns_av_R_equivalents 0.0594
_diffrn_reflns_av_unetI/netI 0.0750
_diffrn_reflns_Laue_measured_fraction_full 0.999
_diffrn_reflns_Laue_measured_fraction_max 0.999
_diffrn_reflns_limit_h_max 11
_diffrn_reflns_limit_h_min -11
_diffrn_reflns_limit_k_max 7
_diffrn_reflns_limit_k_min -7
_diffrn_reflns_limit_l_max 31
_diffrn_reflns_limit_l_min -31
_diffrn_reflns_number 21317
_diffrn_reflns_point_group_measured_fraction_full 0.999
_diffrn_reflns_point_group_measured_fraction_max 0.999
_diffrn_reflns_theta_full 24.996
_diffrn_reflns_theta_max 24.996
_diffrn_reflns_theta_min 0.793
_diffrn_source 'sealed tube'
_exptl_absorpt_coefficient_mu 0.421
_exptl_absorpt_correction_T_max 0.990
_exptl_absorpt_correction_T_min 0.917
_exptl_absorpt_correction_type multi-scan
_exptl_absorpt_process_details 'SADABS (Bruker, 2016)'
_exptl_crystal_colour colourless
_exptl_crystal_density_diffrn 1.361
_exptl_crystal_density_meas 1.360
_exptl_crystal_density_method NONE
_exptl_crystal_description long-plate
_exptl_crystal_F_000 688
_exptl_crystal_size_max 0.210
_exptl_crystal_size_mid 0.075
_exptl_crystal_size_min 0.025
_refine_diff_density_max 0.629
_refine_diff_density_min -0.798
_refine_diff_density_rms 0.078
_refine_ls_abs_structure_details
;
 Flack x determined using 1072 quotients [(I+)-(I-)]/[(I+)+(I-)]
 (Parsons, Flack and Wagner, Acta Cryst. B69 (2013) 249-259).
;
_refine_ls_abs_structure_Flack -0.03(5)
_refine_ls_extinction_method none
_refine_ls_goodness_of_fit_ref 1.040
_refine_ls_hydrogen_treatment constr
_refine_ls_matrix_type full
_refine_ls_number_parameters 379
_refine_ls_number_reflns 5629
_refine_ls_number_restraints 1
_refine_ls_restrained_S_all 1.040
_refine_ls_R_factor_all 0.1381
_refine_ls_R_factor_gt 0.0805
_refine_ls_shift/su_max 0.000
_refine_ls_shift/su_mean 0.000
_refine_ls_structure_factor_coef Fsqd
_refine_ls_weighting_details 'w=1/[\s^2^(Fo^2^)+(0.1542P)^2^+0.6899P] where P=(Fo^2^+2Fc^2^)/3'
_refine_ls_weighting_scheme calc
_refine_ls_wR_factor_gt 0.2178
_refine_ls_wR_factor_ref 0.2670
_reflns_Friedel_coverage 0.822
_reflns_Friedel_fraction_full 1.000
_reflns_Friedel_fraction_max 1.000
_reflns_number_gt 3368
_reflns_number_total 5629
_reflns_threshold_expression 'I > 2\s(I)'
_cod_data_source_file jo9b03227_si_002.cif
_cod_data_source_block shelx
_cod_depositor_comments
;
The following automatic conversions were performed:

data item '_chemical_absolute_configuration' value 'RM' was changed
to 'rm' in accordance with the
/home/data/users/saulius/crontab/automatic-downloads/rss-feeds/ACS/lib/dictionaries/cif_core.dic
dictionary named 'cif_core.dic' version 2.4.2 last updated on
2011-04-26.

Automatic conversion script
Id: cif_fix_values 7556 2019-12-06 15:28:31Z antanas 
;
_cod_original_sg_symbol_H-M 'P 21'
_cod_database_code 4037957
_shelx_shelxl_version_number 2018/3
_shelx_space_group_comment
;
The symmetry employed for this shelxl refinement is uniquely defined
by the following loop, which should always be used as a source of
symmetry information in preference to the above space-group names.
They are only intended as comments.
;
_shelx_estimated_absorpt_t_min 0.917
_shelx_estimated_absorpt_t_max 0.990

loop_
_space_group_symop_operation_xyz
'x, y, z'
'-x, y+1/2, -z'

loop_
_atom_site_label
_atom_site_type_symbol
_atom_site_fract_x
_atom_site_fract_y
_atom_site_fract_z
_atom_site_U_iso_or_equiv
_atom_site_adp_type
_atom_site_occupancy
_atom_site_site_symmetry_order
_atom_site_calc_flag
_atom_site_refinement_flags_posn
_atom_site_refinement_flags_adp
_atom_site_refinement_flags_occupancy
_atom_site_disorder_assembly
_atom_site_disorder_group
C1A C 0.1458(13) 1.4149(18) -0.1478(4) 0.064(3) Uani 1 1 d . . . . .
H1A H 0.050621 1.459260 -0.144966 0.076 Uiso 1 1 calc R U . . .
C1B C 0.730(2) 0.234(3) 0.3379(5) 0.151(9) Uani 1 1 d . . . . .
H1B H 0.636958 0.298902 0.334778 0.181 Uiso 1 1 calc R U . A 1
C2A C 0.2275(11) 1.3713(15) -0.0944(4) 0.050(2) Uani 1 1 d . . . . .
H2A H 0.324420 1.332031 -0.096116 0.061 Uiso 1 1 calc R U . . .
C2B C 0.7695(11) 0.2248(16) 0.3953(3) 0.053(2) Uani 1 1 d . . . . .
H2B H 0.869314 0.189358 0.404484 0.064 Uiso 1 1 calc R U . . .
C3A C 0.1544(10) 1.2003(17) -0.0677(3) 0.050(2) Uani 1 1 d . . . . .
H3A1 H 0.056469 1.236531 -0.069394 0.060 Uiso 1 1 calc R U . . .
H3A2 H 0.158420 1.069795 -0.086079 0.060 Uiso 1 1 calc R U . . .
C3B C 0.6846(10) 0.0614(16) 0.4175(3) 0.051(2) Uani 1 1 d . . . . .
H3B1 H 0.691707 -0.068722 0.399303 0.062 Uiso 1 1 calc R U . . .
H3B2 H 0.586794 0.103076 0.410979 0.062 Uiso 1 1 calc R U . . .
C4A C 0.2233(10) 1.1731(15) -0.0113(3) 0.047(2) Uani 1 1 d . . . . .
H4A H 0.219499 1.303759 0.007814 0.057 Uiso 1 1 calc R U . . .
C4B C 0.7302(10) 0.0249(16) 0.4755(3) 0.049(2) Uani 1 1 d . . . . .
H4B H 0.718459 0.154118 0.494192 0.059 Uiso 1 1 calc R U . . .
C5A C 0.1493(10) 0.9990(17) 0.0139(4) 0.054(2) Uani 1 1 d . . . . .
H5A1 H 0.051271 1.035284 0.011843 0.064 Uiso 1 1 calc R U . . .
H5A2 H 0.153611 0.871184 -0.005558 0.064 Uiso 1 1 calc R U . . .
C5B C 0.6458(12) -0.1483(16) 0.4958(3) 0.057(3) Uani 1 1 d . . . . .
H5B1 H 0.547147 -0.111241 0.488705 0.068 Uiso 1 1 calc R U . . .
H5B2 H 0.656980 -0.275611 0.476970 0.068 Uiso 1 1 calc R U . . .
C6A C 0.2140(10) 0.9627(16) 0.0698(3) 0.050(2) Uani 1 1 d . . . . .
C6B C 0.6891(10) -0.1879(16) 0.5530(3) 0.048(2) Uani 1 1 d . . . . .
C7A C 0.1883(11) 1.1006(18) 0.1084(4) 0.060(3) Uani 1 1 d . . . . .
H7A H 0.130334 1.215391 0.099893 0.072 Uiso 1 1 calc R U . . .
C7B C 0.7710(10) -0.3595(17) 0.5711(3) 0.055(3) Uani 1 1 d . . . . .
H7B H 0.800054 -0.451670 0.547619 0.066 Uiso 1 1 calc R U . . .
C8A C 0.2508(11) 1.0633(18) 0.1594(4) 0.059(3) Uani 1 1 d . . . . .
C8B C 0.8091(11) -0.3925(16) 0.6245(4) 0.055(2) Uani 1 1 d . . . . .
C9A C 0.3367(13) 0.896(2) 0.1729(4) 0.068(3) Uani 1 1 d . . . . .
H9A H 0.377921 0.874097 0.207475 0.081 Uiso 1 1 calc R U . . .
C9B C 0.7682(12) -0.2592(17) 0.6592(4) 0.060(3) Uani 1 1 d . . . . .
H9B H 0.794702 -0.282253 0.694751 0.072 Uiso 1 1 calc R U . . .
C10A C 0.3608(11) 0.7636(17) 0.1353(4) 0.058(3) Uani 1 1 d . . . . .
C10B C 0.6854(12) -0.0855(17) 0.6409(4) 0.056(3) Uani 1 1 d . . . . .
C11A C 0.2988(10) 0.7928(17) 0.0831(4) 0.055(2) Uani 1 1 d . . . . .
H11A H 0.314851 0.698402 0.057788 0.066 Uiso 1 1 calc R U . . .
C11B C 0.6478(10) -0.0505(15) 0.5884(3) 0.051(2) Uani 1 1 d . . . . .
H11B H 0.594432 0.065831 0.576457 0.061 Uiso 1 1 calc R U . . .
C12A C 0.1388(16) 1.371(2) 0.1885(5) 0.090(4) Uani 1 1 d . . . . .
H12A H 0.167768 1.449384 0.160796 0.135 Uiso 1 1 calc R U . . .
H12B H 0.145103 1.457718 0.218824 0.135 Uiso 1 1 calc R U . . .
H12C H 0.043587 1.325975 0.177749 0.135 Uiso 1 1 calc R U . . .
C12B C 0.9281(15) -0.611(2) 0.6934(4) 0.086(4) Uani 1 1 d . . . . .
H12D H 0.987381 -0.502399 0.710138 0.129 Uiso 1 1 calc R U . . .
H12E H 0.978050 -0.741094 0.697559 0.129 Uiso 1 1 calc R U . . .
H12F H 0.845592 -0.621617 0.708975 0.129 Uiso 1 1 calc R U . . .
C13A C 0.5049(15) 0.548(3) 0.1985(4) 0.094(5) Uani 1 1 d . . . . .
H13A H 0.540834 0.674968 0.215327 0.141 Uiso 1 1 calc R U . . .
H13B H 0.579836 0.449386 0.199960 0.141 Uiso 1 1 calc R U . . .
H13C H 0.433799 0.492316 0.215954 0.141 Uiso 1 1 calc R U . . .
C13B C 0.5634(14) 0.214(2) 0.6628(5) 0.078(3) Uani 1 1 d . . . . .
H13D H 0.605502 0.297433 0.639197 0.117 Uiso 1 1 calc R U . . .
H13E H 0.551058 0.296578 0.692360 0.117 Uiso 1 1 calc R U . . .
H13F H 0.473821 0.164201 0.645412 0.117 Uiso 1 1 calc R U . . .
O1A O 0.2236(8) 1.5593(12) -0.0658(3) 0.072(2) Uani 1 1 d . . . . .
H1A1 H 0.300442 1.616436 -0.062095 0.108 Uiso 1 1 calc R U . . .
O1B O 0.7465(9) 0.4164(13) 0.4181(3) 0.075(2) Uani 1 1 d . . . . .
H1B1 H 0.769932 0.407976 0.449853 0.112 Uiso 1 1 calc R U . . .
O2A O 0.3674(7) 1.1132(12) -0.0106(2) 0.0585(18) Uani 1 1 d . . . . .
H2AO H 0.419711 1.193323 0.008134 0.088 Uiso 1 1 calc R U . . .
O2B O 0.8758(7) -0.0294(12) 0.4841(3) 0.0602(19) Uani 1 1 d . . . . .
H2BO H 0.913825 0.012886 0.512760 0.090 Uiso 1 1 calc R U . . .
O3A O 0.2288(10) 1.1926(15) 0.2005(3) 0.086(3) Uani 1 1 d . . . . .
O3B O 0.8878(9) -0.5648(13) 0.6385(3) 0.075(2) Uani 1 1 d . . . . .
O4A O 0.4456(9) 0.5906(14) 0.1450(3) 0.080(2) Uani 1 1 d . . . . .
O4B O 0.6520(9) 0.0420(13) 0.6798(3) 0.073(2) Uani 1 1 d . . . . .
Cl1A Cl 0.2282(5) 1.6127(6) -0.17973(13) 0.1016(13) Uani 1 1 d . . . . .
Cl1B Cl 0.6912(10) 0.0418(15) 0.3013(2) 0.214(4) Uani 1 1 d . . . . .
Cl2A Cl 0.1368(4) 1.1882(6) -0.18879(11) 0.0904(11) Uani 1 1 d . . . . .
O1' O 0.9839(7) -0.3240(12) 0.4312(2) 0.0609(18) Uani 1 1 d . . . . .
O2' O 0.4581(7) 0.8191(11) -0.0668(3) 0.0629(19) Uani 1 1 d . . . . .
Cl2B Cl 0.8208(7) 0.4324(8) 0.30979(15) 0.123(3) Uani 0.767(8) 1 d . . P B 1
ClB' Cl 0.5793(8) 0.2227(12) 0.3050(3) 0.026(3) Uani 0.233(8) 1 d . . P B 2

loop_
_atom_site_aniso_label
_atom_site_aniso_U_11
_atom_site_aniso_U_22
_atom_site_aniso_U_33
_atom_site_aniso_U_23
_atom_site_aniso_U_13
_atom_site_aniso_U_12
C1A 0.074(7) 0.060(6) 0.055(6) 0.011(5) 0.007(5) -0.005(6)
C1B 0.214(19) 0.175(17) 0.047(7) 0.031(9) -0.027(9) -0.144(16)
C2A 0.061(6) 0.044(6) 0.047(5) -0.003(4) 0.011(4) 0.000(5)
C2B 0.066(6) 0.050(6) 0.043(5) -0.002(5) 0.011(4) -0.006(5)
C3A 0.055(6) 0.054(6) 0.040(4) 0.000(5) 0.009(4) -0.003(5)
C3B 0.063(6) 0.051(6) 0.035(4) 0.009(4) -0.006(4) -0.014(5)
C4A 0.050(5) 0.044(5) 0.046(5) -0.004(4) 0.005(4) 0.000(4)
C4B 0.056(6) 0.049(6) 0.040(5) 0.002(4) 0.001(4) -0.002(5)
C5A 0.054(6) 0.056(6) 0.050(5) 0.005(5) 0.007(4) -0.004(5)
C5B 0.076(7) 0.054(7) 0.039(5) 0.006(5) 0.007(5) -0.011(5)
C6A 0.053(6) 0.053(6) 0.044(5) 0.008(4) 0.010(4) -0.001(5)
C6B 0.050(5) 0.054(6) 0.038(5) 0.008(4) 0.004(4) 0.000(5)
C7A 0.060(6) 0.061(7) 0.059(6) 0.007(5) 0.012(5) -0.001(5)
C7B 0.063(6) 0.062(7) 0.041(5) 0.005(4) 0.011(4) 0.005(5)
C8A 0.078(7) 0.058(7) 0.045(5) 0.002(5) 0.024(5) 0.010(6)
C8B 0.063(6) 0.055(6) 0.048(5) 0.010(5) 0.011(4) 0.018(5)
C9A 0.085(8) 0.080(8) 0.040(5) 0.012(6) 0.016(5) 0.012(7)
C9B 0.085(8) 0.058(7) 0.035(5) 0.000(5) 0.005(5) 0.007(6)
C10A 0.063(6) 0.063(7) 0.049(6) 0.008(5) 0.013(5) 0.019(6)
C10B 0.075(7) 0.051(6) 0.045(5) 0.001(5) 0.020(5) 0.003(5)
C11A 0.061(6) 0.056(6) 0.049(5) -0.004(5) 0.015(5) 0.003(5)
C11B 0.060(6) 0.046(6) 0.043(5) 0.012(4) 0.000(4) 0.009(5)
C12A 0.131(12) 0.068(9) 0.072(8) -0.006(7) 0.020(8) 0.015(9)
C12B 0.099(9) 0.091(9) 0.061(7) 0.005(7) -0.004(6) 0.042(8)
C13A 0.106(10) 0.114(11) 0.061(7) 0.030(8) 0.011(7) 0.043(9)
C13B 0.102(9) 0.066(8) 0.073(7) 0.002(6) 0.035(7) 0.032(7)
O1A 0.095(6) 0.053(5) 0.074(5) -0.013(4) 0.030(4) -0.018(4)
O1B 0.085(6) 0.056(5) 0.087(5) -0.008(4) 0.025(5) -0.007(4)
O2A 0.056(4) 0.068(5) 0.050(4) -0.004(3) 0.004(3) -0.002(3)
O2B 0.052(4) 0.079(6) 0.048(4) -0.007(4) 0.005(3) -0.002(4)
O3A 0.126(7) 0.079(6) 0.055(4) -0.005(4) 0.021(4) 0.030(6)
O3B 0.108(6) 0.066(5) 0.051(4) 0.013(3) 0.014(4) 0.036(5)
O4A 0.096(6) 0.095(6) 0.049(4) 0.005(4) 0.013(4) 0.039(5)
O4B 0.111(6) 0.069(5) 0.042(4) -0.001(4) 0.020(4) 0.029(5)
Cl1A 0.133(3) 0.089(3) 0.078(2) 0.0365(18) 0.0063(19) -0.031(2)
Cl1B 0.312(9) 0.254(9) 0.086(3) -0.042(4) 0.065(4) -0.166(8)
Cl2A 0.137(3) 0.081(2) 0.0508(15) -0.0067(15) 0.0078(16) -0.020(2)
O1' 0.062(4) 0.061(4) 0.054(4) 0.002(3) -0.004(3) -0.007(4)
O2' 0.062(4) 0.065(5) 0.058(4) 0.005(4) 0.001(3) -0.002(4)
Cl2B 0.201(6) 0.116(4) 0.043(2) 0.026(2) -0.001(3) -0.104(4)
ClB' 0.030(5) 0.030(5) 0.017(4) 0.003(3) -0.002(3) 0.003(3)

loop_
_atom_type_symbol
_atom_type_description
_atom_type_scat_dispersion_real
_atom_type_scat_dispersion_imag
_atom_type_scat_source
C C 0.0033 0.0016 'International Tables Vol C Tables 4.2.6.8 and 6.1.1.4'
H H 0.0000 0.0000 'International Tables Vol C Tables 4.2.6.8 and 6.1.1.4'
O O 0.0106 0.0060 'International Tables Vol C Tables 4.2.6.8 and 6.1.1.4'
Cl Cl 0.1484 0.1585 'International Tables Vol C Tables 4.2.6.8 and 6.1.1.4'

loop_
_geom_angle_atom_site_label_1
_geom_angle_atom_site_label_2
_geom_angle_atom_site_label_3
_geom_angle
_geom_angle_site_symmetry_1
_geom_angle_site_symmetry_3
_geom_angle_publ_flag
C2A C1A Cl1A 111.1(8) . . ?
C2A C1A Cl2A 111.2(8) . . ?
Cl1A C1A Cl2A 106.2(6) . . ?
C2B C1B ClB' 127.5(15) . . ?
C2B C1B Cl1B 125.4(13) . . ?
ClB' C1B Cl1B 61.9(7) . . ?
C2B C1B Cl2B 112.5(9) . . ?
Cl1B C1B Cl2B 113.3(10) . . ?
O1A C2A C1A 105.6(9) . . ?
O1A C2A C3A 108.1(7) . . ?
C1A C2A C3A 110.1(8) . . ?
O1B C2B C1B 111.3(13) . . ?
O1B C2B C3B 108.1(8) . . ?
C1B C2B C3B 110.6(9) . . ?
C4A C3A C2A 111.3(8) . . ?
C2B C3B C4B 114.0(8) . . ?
O2A C4A C3A 107.5(7) . . ?
O2A C4A C5A 108.8(8) . . ?
C3A C4A C5A 109.9(8) . . ?
O2B C4B C3B 107.4(7) . . ?
O2B C4B C5B 109.9(8) . . ?
C3B C4B C5B 112.2(8) . . ?
C6A C5A C4A 112.5(8) . . ?
C6B C5B C4B 113.4(8) . . ?
C11A C6A C7A 119.8(9) . . ?
C11A C6A C5A 119.9(9) . . ?
C7A C6A C5A 120.3(9) . . ?
C11B C6B C7B 119.6(8) . . ?
C11B C6B C5B 119.4(9) . . ?
C7B C6B C5B 120.9(9) . . ?
C8A C7A C6A 118.8(10) . . ?
C6B C7B C8B 119.6(9) . . ?
C9A C8A C7A 121.8(10) . . ?
C9A C8A O3A 116.0(9) . . ?
C7A C8A O3A 122.2(10) . . ?
C9B C8B O3B 123.5(9) . . ?
C9B C8B C7B 121.0(9) . . ?
O3B C8B C7B 115.6(9) . . ?
C10A C9A C8A 119.0(9) . . ?
C8B C9B C10B 119.5(8) . . ?
C9A C10A O4A 123.3(9) . . ?
C9A C10A C11A 121.5(10) . . ?
O4A C10A C11A 115.3(9) . . ?
C11B C10B O4B 125.4(10) . . ?
C11B C10B C9B 120.2(9) . . ?
O4B C10B C9B 114.4(8) . . ?
C6A C11A C10A 119.2(9) . . ?
C10B C11B C6B 120.2(9) . . ?
C8A O3A C12A 118.3(8) . . ?
C8B O3B C12B 118.5(9) . . ?
C10A O4A C13A 117.0(9) . . ?
C10B O4B C13B 115.9(8) . . ?
C1B Cl1B ClB' 58.8(10) . . ?
C1B ClB' Cl1B 59.3(10) . . ?

loop_
_geom_bond_atom_site_label_1
_geom_bond_atom_site_label_2
_geom_bond_distance
_geom_bond_site_symmetry_2
_geom_bond_publ_flag
C1A C2A 1.502(13) . ?
C1A Cl1A 1.783(11) . ?
C1A Cl2A 1.800(12) . ?
C1B C2B 1.481(15) . ?
C1B ClB' 1.55(2) . ?
C1B Cl1B 1.563(19) . ?
C1B Cl2B 1.783(14) . ?
C2A O1A 1.424(12) . ?
C2A C3A 1.539(14) . ?
C2B O1B 1.401(13) . ?
C2B C3B 1.510(13) . ?
C3A C4A 1.514(12) . ?
C3B C4B 1.515(11) . ?
C4A O2A 1.445(11) . ?
C4A C5A 1.536(13) . ?
C4B O2B 1.430(11) . ?
C4B C5B 1.530(13) . ?
C5A C6A 1.499(12) . ?
C5B C6B 1.499(12) . ?
C6A C11A 1.373(14) . ?
C6A C7A 1.395(14) . ?
C6B C11B 1.385(13) . ?
C6B C7B 1.391(14) . ?
C7A C8A 1.383(14) . ?
C7B C8B 1.392(13) . ?
C8A C9A 1.365(16) . ?
C8A O3A 1.400(12) . ?
C8B C9B 1.355(14) . ?
C8B O3B 1.357(12) . ?
C9A C10A 1.351(15) . ?
C9B C10B 1.407(15) . ?
C10A O4A 1.379(13) . ?
C10A C11A 1.399(14) . ?
C10B C11B 1.373(13) . ?
C10B O4B 1.386(12) . ?
C12A O3A 1.442(16) . ?
C12B O3B 1.447(12) . ?
C13A O4A 1.437(13) . ?
C13B O4B 1.421(14) . ?
Cl1B ClB' 1.602(13) . ?

loop_
_geom_hbond_atom_site_label_D
_geom_hbond_atom_site_label_H
_geom_hbond_atom_site_label_A
_geom_hbond_distance_DH
_geom_hbond_distance_HA
_geom_hbond_distance_DA
_geom_hbond_angle_DHA
_geom_hbond_site_symmetry_A
_geom_hbond_publ_flag
C12A H12C Cl1A 0.96 2.98 3.893(17) 160.3 2_545 yes
C12B H12E Cl2B^a 0.96 2.89 3.818(13) 162.6 2_736 yes
C13A H13B Cl1A 0.96 2.96 3.898(14) 166.1 2_635 yes
C13B H13E Cl1B 0.96 2.85 3.493(13) 124.9 2_656 yes
O1A H1A1 O2' 0.82 2.03 2.822(10) 163.4 1_565 yes
O2A H2AO O2' 0.82 1.94 2.734(9) 163.5 2_655 yes
O2B H2BO O1' 0.82 1.92 2.721(9) 164.1 2_756 yes

loop_
_geom_torsion_atom_site_label_1
_geom_torsion_atom_site_label_2
_geom_torsion_atom_site_label_3
_geom_torsion_atom_site_label_4
_geom_torsion
_geom_torsion_site_symmetry_1
_geom_torsion_site_symmetry_2
_geom_torsion_site_symmetry_3
_geom_torsion_site_symmetry_4
_geom_torsion_publ_flag
Cl1A C1A C2A O1A 63.5(10) . . . . ?
Cl2A C1A C2A O1A -178.5(7) . . . . ?
Cl1A C1A C2A C3A -180.0(7) . . . . ?
Cl2A C1A C2A C3A -61.9(10) . . . . ?
ClB' C1B C2B O1B -78.3(19) . . . . ?
Cl1B C1B C2B O1B -157.7(17) . . . . ?
Cl2B C1B C2B O1B 57.2(18) . . . . ?
ClB' C1B C2B C3B 42(2) . . . . ?
Cl1B C1B C2B C3B -38(2) . . . . ?
Cl2B C1B C2B C3B 177.3(12) . . . . ?
O1A C2A C3A C4A -57.4(11) . . . . ?
C1A C2A C3A C4A -172.4(9) . . . . ?
O1B C2B C3B C4B -64.6(11) . . . . ?
C1B C2B C3B C4B 173.4(14) . . . . ?
C2A C3A C4A O2A -60.7(10) . . . . ?
C2A C3A C4A C5A -179.1(8) . . . . ?
C2B C3B C4B O2B -56.6(11) . . . . ?
C2B C3B C4B C5B -177.5(9) . . . . ?
O2A C4A C5A C6A 61.8(10) . . . . ?
C3A C4A C5A C6A 179.3(8) . . . . ?
O2B C4B C5B C6B 60.4(11) . . . . ?
C3B C4B C5B C6B 179.9(9) . . . . ?
C4A C5A C6A C11A -103.9(11) . . . . ?
C4A C5A C6A C7A 76.1(11) . . . . ?
C4B C5B C6B C11B 76.0(12) . . . . ?
C4B C5B C6B C7B -103.4(11) . . . . ?
C11A C6A C7A C8A 0.7(14) . . . . ?
C5A C6A C7A C8A -179.4(9) . . . . ?
C11B C6B C7B C8B 0.7(15) . . . . ?
C5B C6B C7B C8B -179.8(9) . . . . ?
C6A C7A C8A C9A 0.2(16) . . . . ?
C6A C7A C8A O3A -179.1(10) . . . . ?
C6B C7B C8B C9B -0.3(16) . . . . ?
C6B C7B C8B O3B 179.3(9) . . . . ?
C7A C8A C9A C10A -0.2(18) . . . . ?
O3A C8A C9A C10A 179.1(11) . . . . ?
O3B C8B C9B C10B -179.3(10) . . . . ?
C7B C8B C9B C10B 0.3(17) . . . . ?
C8A C9A C10A O4A -179.9(10) . . . . ?
C8A C9A C10A C11A -0.6(18) . . . . ?
C8B C9B C10B C11B -0.8(17) . . . . ?
C8B C9B C10B O4B -178.9(10) . . . . ?
C7A C6A C11A C10A -1.4(15) . . . . ?
C5A C6A C11A C10A 178.6(9) . . . . ?
C9A C10A C11A C6A 1.4(16) . . . . ?
O4A C10A C11A C6A -179.3(9) . . . . ?
O4B C10B C11B C6B 179.1(10) . . . . ?
C9B C10B C11B C6B 1.2(16) . . . . ?
C7B C6B C11B C10B -1.2(15) . . . . ?
C5B C6B C11B C10B 179.4(10) . . . . ?
C9A C8A O3A C12A -179.9(11) . . . . ?
C7A C8A O3A C12A -0.6(17) . . . . ?
C9B C8B O3B C12B 1.2(17) . . . . ?
C7B C8B O3B C12B -178.4(11) . . . . ?
C9A C10A O4A C13A 2.7(17) . . . . ?
C11A C10A O4A C13A -176.6(11) . . . . ?
C11B C10B O4B C13B 4.6(17) . . . . ?
C9B C10B O4B C13B -177.4(10) . . . . ?
C2B C1B Cl1B ClB' 118(2) . . . . ?
C2B C1B ClB' Cl1B -114.7(19) . . . . ?
